data_7048968
loop_
_publ_author_name
'Suzuki, Kosuke'
'Minato, Takuo'
'Tominaga, Naoto'
'Okumo, Ichiro'
'Yonesato, Kentaro'
'Mizuno, Noritaka'
'Yamaguchi, Kazuya'

_publ_section_title
;
 Hexavacant \g-Dawson-type phosphotungstates supporting an edge-sharing
 bis(square-pyramidal)
 {O<sub>2</sub>M(\m<sub>3</sub>-O)<sub>2</sub>(\m-OAc)MO<sub>2</sub>} core
 (M = Mn<sup>2+</sup>, Co<sup>2+</sup>, Ni<sup>2+</sup>, Cu<sup>2+</sup>,
 or Zn<sup>2+</sup>).
;
_journal_issue 21
_journal_name_full 'Dalton transactions (Cambridge, England : 2003)'
_journal_page_first 7281
_journal_page_last 7289
_journal_paper_doi 10.1039/c8dt04850a
_journal_volume 48
_journal_year 2019
_chemical_formula_sum 'C54 H9 Cu2 N5 O48 P2 W12'
_chemical_formula_weight 3890.88
_space_group_crystal_system orthorhombic
_space_group_IT_number 20
_space_group_name_Hall 'C 2c 2'
_space_group_name_H-M_alt 'C 2 2 21'
_symmetry_space_group_name_Hall 'C 2c 2'
_symmetry_space_group_name_H-M 'C 2 2 21'
_atom_sites_solution_hydrogens geom
_audit_creation_method SHELXL-2014/6
_audit_update_record
;
2018-12-06 deposited with the CCDC.
2019-02-12 downloaded from the CCDC.
;
_cell_angle_alpha 90
_cell_angle_beta 90
_cell_angle_gamma 90
_cell_formula_units_Z 4
_cell_length_a 19.0981(2)
_cell_length_b 28.4851(3)
_cell_length_c 24.8371(3)
_cell_measurement_reflns_used 9885
_cell_measurement_temperature 123(2)
_cell_measurement_theta_max 29.421
_cell_measurement_theta_min 1.284
_cell_volume 13511.7(3)
_computing_cell_refinement HKL2000
_computing_data_collection 'Rigaku CrystalClear'
_computing_data_reduction HKL2000
_computing_structure_refinement 'SHELXL-2014/6 (Sheldrick, 2014)'
_computing_structure_solution 'SHELXS-97 (Sheldrick, 1990)'
_diffrn_ambient_temperature 123(2)
_diffrn_measured_fraction_theta_full 0.999
_diffrn_measured_fraction_theta_max 0.995
_diffrn_measurement_device_type CCD
_diffrn_radiation_type MoK\a
_diffrn_radiation_wavelength 0.71069
_diffrn_reflns_av_R_equivalents 0.075
_diffrn_reflns_av_unetI/netI 0.0208
_diffrn_reflns_Laue_measured_fraction_full 0.999
_diffrn_reflns_Laue_measured_fraction_max 0.995
_diffrn_reflns_number 9948
_diffrn_reflns_point_group_measured_fraction_full 0.539
_diffrn_reflns_point_group_measured_fraction_max 0.531
_diffrn_reflns_theta_full 25.240
_diffrn_reflns_theta_max 29.421
_diffrn_reflns_theta_min 1.284
_exptl_absorpt_coefficient_mu 10.559
_exptl_absorpt_correction_T_max 1.000
_exptl_absorpt_correction_T_min 0.647
_exptl_absorpt_correction_type empirical
_exptl_absorpt_process_details 'HKL2000 DENZO SCALEPACK'
_exptl_crystal_colour 'pale plue'
_exptl_crystal_density_diffrn 1.913
_exptl_crystal_density_method 'not measured'
_exptl_crystal_description plate
_exptl_crystal_F_000 6912
_exptl_crystal_size_max 0.06
_exptl_crystal_size_mid 0.06
_exptl_crystal_size_min 0.02
_refine_diff_density_max 1.699
_refine_diff_density_min -2.526
_refine_diff_density_rms 0.494
_refine_ls_abs_structure_details
;
No quotients, so Flack parameter determined by classical intensity fit
;
_refine_ls_abs_structure_Flack 0.066(17)
_refine_ls_extinction_method none
_refine_ls_goodness_of_fit_ref 1.135
_refine_ls_hydrogen_treatment constr
_refine_ls_matrix_type full
_refine_ls_number_parameters 402
_refine_ls_number_reflns 9948
_refine_ls_number_restraints 48
_refine_ls_restrained_S_all 1.143
_refine_ls_R_factor_all 0.0518
_refine_ls_R_factor_gt 0.0477
_refine_ls_shift/su_max 0.001
_refine_ls_shift/su_mean 0.000
_refine_ls_structure_factor_coef Fsqd
_refine_ls_weighting_details 'w=1/[\s^2^(Fo^2^)+(0.1138P)^2^] where P=(Fo^2^+2Fc^2^)/3'
_refine_ls_weighting_scheme calc
_refine_ls_wR_factor_gt 0.1536
_refine_ls_wR_factor_ref 0.1574
_reflns_Friedel_coverage 0.000
_reflns_Friedel_fraction_full 0.000
_reflns_Friedel_fraction_max 0.000
_reflns_number_gt 8520
_reflns_number_total 9948
_reflns_threshold_expression 'I > 2\s(I)'
_cod_data_source_file c8dt04850a2.cif
_cod_data_source_block Cu2
_cod_depositor_comments 'Adding full bibliography for 7048967--7048971.cif.'
_cod_database_code 7048968
_shelx_space_group_comment
;
The symmetry employed for this shelxl refinement is uniquely defined
by the following loop, which should always be used as a source of
symmetry information in preference to the above space-group names.
They are only intended as comments.
;
_shelxl_version_number 2014/6
_platon_squeeze_void_probe_radius 1.20

loop_
_space_group_symop_operation_xyz
'x, y, z'
'x, -y, -z'
'-x, y, -z+1/2'
'-x, -y, z+1/2'
'x+1/2, y+1/2, z'
'x+1/2, -y+1/2, -z'
'-x+1/2, y+1/2, -z+1/2'
'-x+1/2, -y+1/2, z+1/2'

loop_
_atom_site_label
_atom_site_type_symbol
_atom_site_fract_x
_atom_site_fract_y
_atom_site_fract_z
_atom_site_U_iso_or_equiv
_atom_site_adp_type
_atom_site_occupancy
_atom_site_site_symmetry_order
_atom_site_calc_flag
_atom_site_refinement_flags_posn
_atom_site_refinement_flags_adp
_atom_site_refinement_flags_occupancy
P1 P 0.39923(10) 0.64251(7) 0.25095(11) 0.0292(4) Uani 1 1 d . . .
W1 W 0.59638(3) 0.63829(2) 0.39071(2) 0.04095(14) Uani 1 1 d . . .
W2 W 0.24701(2) 0.66997(3) 0.18446(2) 0.04601(17) Uani 1 1 d . . .
W3 W 0.24829(2) 0.67065(3) 0.31776(2) 0.04666(17) Uani 1 1 d . . .
W4 W 0.40615(3) 0.63886(2) 0.39211(2) 0.04149(15) Uani 1 1 d . . .
W5 W 0.59903(3) 0.74319(2) 0.32481(2) 0.03680(13) Uani 1 1 d . . .
W6 W 0.40214(3) 0.74368(2) 0.32702(2) 0.03771(13) Uani 1 1 d . . .
Cu1 Cu 0.49997(10) 0.57603(4) 0.30821(5) 0.0403(2) Uani 1 1 d . . .
O1 O 0.5732(4) 0.5825(3) 0.3616(3) 0.045(2) Uani 1 1 d . . .
O2 O 0.4310(5) 0.5853(4) 0.3632(3) 0.051(2) Uani 1 1 d . . .
O3 O 0.5702(3) 0.5928(2) 0.2498(4) 0.0396(12) Uani 1 1 d . . .
O4 O 0.6221(5) 0.6238(4) 0.4553(3) 0.060(3) Uani 1 1 d . . .
O5 O 0.1774(4) 0.6858(4) 0.1393(4) 0.052(2) Uani 1 1 d . . .
O6 O 0.1829(5) 0.6813(6) 0.3602(4) 0.088(5) Uani 1 1 d . . .
O7 O 0.3831(4) 0.6298(5) 0.4584(3) 0.063(3) Uani 1 1 d . . .
O8 O 0.5012(4) 0.6548(3) 0.4028(2) 0.0446(15) Uani 1 1 d . . .
O9 O 0.6953(4) 0.6366(5) 0.3588(3) 0.057(3) Uani 1 1 d . . .
O10 O 0.2020(3) 0.6857(3) 0.2518(4) 0.0497(18) Uani 1 1 d . . .
O11 O 0.3100(4) 0.6396(3) 0.3655(3) 0.0391(19) Uani 1 1 d . . .
O12 O 0.3181(3) 0.6423(2) 0.2515(3) 0.0386(13) Uani 1 1 d . . .
O13 O 0.5769(3) 0.6649(3) 0.3004(3) 0.0348(18) Uani 1 1 d . . .
O14 O 0.4239(4) 0.6696(3) 0.3026(3) 0.0266(14) Uani 1 1 d . . .
O15 O 0.6059(4) 0.7084(4) 0.3882(3) 0.047(2) Uani 1 1 d . . .
O16 O 0.7015(5) 0.7220(4) 0.3150(3) 0.054(3) Uani 1 1 d . . .
O17 O 0.3025(3) 0.7231(4) 0.3173(3) 0.045(2) Uani 1 1 d . . .
O18 O 0.3955(4) 0.7080(4) 0.3899(3) 0.047(2) Uani 1 1 d . . .
O19 O 0.5008(4) 0.7479(2) 0.3290(2) 0.0365(13) Uani 1 1 d . . .
O20 O 0.4030(3) 0.7534(2) 0.2489(3) 0.0426(16) Uani 1 1 d . . .
O21 O 0.6209(4) 0.7983(4) 0.3487(4) 0.055(3) Uani 1 1 d . . .
O22 O 0.3828(5) 0.7981(4) 0.3486(4) 0.061(3) Uani 1 1 d . . .
O101 O 0.4940(7) 0.5032(3) 0.2945(4) 0.071(2) Uani 1 1 d . U .
C101 C 0.5000 0.4841(6) 0.2500 0.074(3) Uiso 1 2 d DS U P
C102 C 0.5000 0.4328(7) 0.2500 0.123(7) Uiso 1 2 d DS U P
H10A H 0.5049 0.4216 0.2138 0.184 Uiso 0.5 1 calc R U P
H10B H 0.5384 0.4216 0.2714 0.184 Uiso 0.5 1 calc R U P
H10C H 0.4567 0.4216 0.2649 0.184 Uiso 0.5 1 calc R U P
O201 O 0.2035(5) 0.6034(4) 0.2079(4) 0.053(2) Uiso 1 1 d . . .
N201 N 0.2035(6) 0.6034(4) 0.3024(4) 0.049(3) Uiso 1 1 d . . .
N1 N 0.2182(10) 0.7141(8) 0.5074(9) 0.109(3) Uiso 1 1 d . U .
C111 C 0.2300(12) 0.6618(7) 0.4805(9) 0.106(4) Uiso 1 1 d D U .
C112 C 0.1986(11) 0.6236(6) 0.5179(9) 0.117(4) Uiso 1 1 d D U .
C113 C 0.2044(12) 0.5752(8) 0.4822(10) 0.121(5) Uiso 1 1 d D U .
C114 C 0.2505(13) 0.5411(7) 0.5155(12) 0.151(8) Uiso 1 1 d D U .
C121 C 0.1425(11) 0.7257(8) 0.5216(9) 0.101(4) Uiso 1 1 d . U .
C122 C 0.0983(11) 0.7284(9) 0.4672(9) 0.102(4) Uiso 1 1 d . U .
C123 C 0.0167(11) 0.7431(8) 0.4904(10) 0.110(5) Uiso 1 1 d . U .
C124 C -0.0125(13) 0.7106(9) 0.5228(10) 0.122(6) Uiso 1 1 d . U .
C131 C 0.2574(12) 0.7286(10) 0.5598(12) 0.119(4) Uiso 1 1 d . U .
C132 C 0.3370(15) 0.7075(10) 0.5583(8) 0.129(5) Uiso 1 1 d D U .
C133 C 0.3706(12) 0.7098(8) 0.6155(9) 0.126(5) Uiso 1 1 d D U .
C134 C 0.3351(13) 0.6739(8) 0.6536(8) 0.127(7) Uiso 1 1 d D U .
C141 C 0.2528(14) 0.7480(6) 0.4738(11) 0.113(4) Uiso 1 1 d D U .
C142 C 0.2544(12) 0.7955(6) 0.4927(10) 0.133(5) Uiso 1 1 d D U .
C143 C 0.2817(16) 0.8337(6) 0.4535(8) 0.156(6) Uiso 1 1 d D U .
C144 C 0.2870(18) 0.8819(6) 0.4821(12) 0.182(9) Uiso 1 1 d D U .
N2 N 0.5000 0.9019(8) 0.2500 0.095(4) Uiso 1 2 d S U P
C201 C 0.1903(9) 0.5825(5) 0.2503(10) 0.076(3) Uiso 1 1 d . U .
C202 C 0.1504(10) 0.5408(5) 0.2611(7) 0.082(4) Uiso 1 1 d . U .
H20A H 0.1509 0.5345 0.2991 0.123 Uiso 1 1 calc R U .
H20B H 0.1029 0.5454 0.2494 0.123 Uiso 1 1 calc R U .
H20C H 0.1705 0.5148 0.2421 0.123 Uiso 1 1 calc R U .
C211 C 0.4389(10) 0.8718(7) 0.2446(9) 0.095(3) Uiso 1 1 d . U .
C212 C 0.3654(8) 0.8980(7) 0.2635(9) 0.099(4) Uiso 1 1 d D U .
C213 C 0.2990(9) 0.8710(7) 0.2376(9) 0.103(4) Uiso 1 1 d D U .
C214 C 0.2320(7) 0.8947(8) 0.2601(12) 0.143(7) Uiso 1 1 d D U .
C221 C 0.5077(14) 0.9343(7) 0.2929(6) 0.113(4) Uiso 1 1 d D U .
C222 C 0.5118(13) 0.9137(6) 0.3505(6) 0.128(5) Uiso 1 1 d D U .
C223 C 0.5154(11) 0.9528(6) 0.3938(8) 0.143(6) Uiso 1 1 d D U .
C224 C 0.4616(13) 0.9431(11) 0.4392(8) 0.169(8) Uiso 1 1 d D U .

loop_
_atom_site_aniso_label
_atom_site_aniso_U_11
_atom_site_aniso_U_22
_atom_site_aniso_U_33
_atom_site_aniso_U_23
_atom_site_aniso_U_13
_atom_site_aniso_U_12
P1 0.0260(9) 0.0367(9) 0.0249(9) -0.0050(13) -0.0025(13) -0.0026(7)
W1 0.0345(3) 0.0616(4) 0.02671(19) 0.0062(2) -0.00452(19) -0.0002(3)
W2 0.0243(3) 0.0747(5) 0.0390(3) -0.0032(2) -0.00474(18) -0.0015(3)
W3 0.0255(3) 0.0747(5) 0.0399(3) -0.0027(2) 0.00706(19) -0.0039(3)
W4 0.0345(3) 0.0641(4) 0.02590(19) 0.0055(2) 0.00618(19) -0.0045(3)
W5 0.0319(2) 0.0439(3) 0.0346(2) -0.0076(2) -0.00294(18) -0.0047(3)
W6 0.0318(2) 0.0481(3) 0.0332(2) -0.0086(2) 0.00227(18) 0.0052(3)
Cu1 0.0418(6) 0.0424(5) 0.0369(5) 0.0062(4) -0.0001(7) -0.0012(10)
O1 0.032(4) 0.049(5) 0.054(5) 0.028(4) 0.005(3) 0.014(4)
O2 0.053(5) 0.075(7) 0.024(3) 0.013(4) 0.006(3) 0.010(5)
O3 0.037(3) 0.051(3) 0.031(3) 0.007(5) 0.002(4) 0.003(3)
O4 0.097(8) 0.060(6) 0.024(3) 0.010(4) -0.002(4) 0.003(5)
O5 0.027(4) 0.062(6) 0.065(6) -0.003(5) -0.008(4) 0.000(4)
O6 0.029(5) 0.186(16) 0.047(5) 0.008(8) 0.011(4) -0.001(7)
O7 0.020(4) 0.129(10) 0.040(4) 0.004(6) 0.010(3) 0.006(5)
O8 0.030(3) 0.078(4) 0.026(3) -0.001(3) 0.015(3) -0.006(6)
O9 0.035(4) 0.100(9) 0.035(4) 0.007(5) -0.016(3) -0.023(5)
O10 0.028(3) 0.068(4) 0.053(4) -0.028(5) -0.015(4) 0.007(3)
O11 0.022(3) 0.053(5) 0.042(4) 0.007(4) -0.001(3) -0.022(3)
O12 0.022(3) 0.064(4) 0.030(3) -0.006(5) 0.005(3) -0.007(2)
O13 0.020(3) 0.059(5) 0.025(3) -0.013(3) -0.010(2) 0.002(4)
O14 0.029(3) 0.018(3) 0.032(3) 0.006(3) -0.001(3) 0.001(3)
O15 0.030(4) 0.080(7) 0.031(3) 0.006(4) -0.007(3) -0.009(5)
O16 0.051(5) 0.083(8) 0.030(4) -0.001(4) -0.003(3) -0.043(5)
O17 0.013(3) 0.070(7) 0.051(4) 0.005(5) 0.002(3) -0.011(4)
O18 0.042(5) 0.064(6) 0.035(4) -0.021(4) 0.005(4) -0.009(5)
O19 0.030(3) 0.044(3) 0.036(3) -0.008(2) -0.005(3) 0.015(5)
O20 0.028(3) 0.051(4) 0.048(4) -0.013(4) -0.021(4) 0.010(2)
O21 0.036(5) 0.068(7) 0.060(5) 0.005(5) -0.003(4) 0.000(5)
O22 0.066(6) 0.051(6) 0.067(6) -0.022(5) 0.006(5) 0.027(5)
O101 0.078(4) 0.056(3) 0.078(4) -0.002(3) 0.008(4) 0.010(4)

loop_
_atom_type_symbol
_atom_type_description
_atom_type_scat_dispersion_real
_atom_type_scat_dispersion_imag
_atom_type_scat_source
C C 0.0033 0.0016 'International Tables Vol C Tables 4.2.6.8 and 6.1.1.4'
H H 0.0000 0.0000 'International Tables Vol C Tables 4.2.6.8 and 6.1.1.4'
N N 0.0061 0.0033 'International Tables Vol C Tables 4.2.6.8 and 6.1.1.4'
O O 0.0106 0.0060 'International Tables Vol C Tables 4.2.6.8 and 6.1.1.4'
P P 0.1023 0.0942 'International Tables Vol C Tables 4.2.6.8 and 6.1.1.4'
W W -0.8490 6.8722 'International Tables Vol C Tables 4.2.6.8 and 6.1.1.4'
Cu Cu 0.3201 1.2651 'International Tables Vol C Tables 4.2.6.8 and 6.1.1.4'

loop_
_geom_angle_atom_site_label_1
_geom_angle_atom_site_label_2
_geom_angle_atom_site_label_3
_geom_angle
_geom_angle_site_symmetry_1
_geom_angle_site_symmetry_3
O13 P1 O3 105.5(5) 3_655 3_655
O13 P1 O12 108.4(4) 3_655 .
O3 P1 O12 112.2(4) 3_655 .
O13 P1 O14 113.2(3) 3_655 .
O3 P1 O14 110.6(4) 3_655 .
O12 P1 O14 107.1(4) . .
O4 W1 O1 103.4(4) . .
O4 W1 O8 100.6(4) . .
O1 W1 O8 92.6(3) . .
O4 W1 O15 104.0(4) . .
O1 W1 O15 152.6(3) . .
O8 W1 O15 81.2(3) . .
O4 W1 O9 95.3(4) . .
O1 W1 O9 92.9(4) . .
O8 W1 O9 161.5(4) . .
O15 W1 O9 85.8(5) . .
O4 W1 O13 171.4(4) . .
O1 W1 O13 82.2(3) . .
O8 W1 O13 85.5(3) . .
O15 W1 O13 70.7(3) . .
O9 W1 O13 77.8(3) . .
O16 W2 O5 101.8(4) 3_655 .
O16 W2 O9 96.1(5) 3_655 3_655
O5 W2 O9 102.2(4) . 3_655
O16 W2 O10 92.6(3) 3_655 .
O5 W2 O10 98.8(4) . .
O9 W2 O10 155.0(4) 3_655 .
O16 W2 O201 161.1(3) 3_655 .
O5 W2 O201 96.0(4) . .
O9 W2 O201 86.2(5) 3_655 .
O10 W2 O201 78.3(4) . .
O16 W2 O12 87.4(3) 3_655 .
O5 W2 O12 168.4(3) . .
O9 W2 O12 83.7(3) 3_655 .
O10 W2 O12 73.4(3) . .
O201 W2 O12 74.2(3) . .
O6 W3 O17 106.4(7) . .
O6 W3 O11 98.9(5) . .
O17 W3 O11 92.0(4) . .
O6 W3 O10 98.9(5) . .
O17 W3 O10 94.2(4) . .
O11 W3 O10 158.6(4) . .
O6 W3 N201 88.6(7) . .
O17 W3 N201 165.0(4) . .
O11 W3 N201 86.7(4) . .
O10 W3 N201 82.1(4) . .
O6 W3 O12 165.3(5) . .
O17 W3 O12 87.3(3) . .
O11 W3 O12 85.5(3) . .
O10 W3 O12 74.3(3) . .
N201 W3 O12 77.6(3) . .
O7 W4 O2 109.3(5) . .
O7 W4 O8 98.5(3) . .
O2 W4 O8 90.4(4) . .
O7 W4 O11 94.8(3) . .
O2 W4 O11 97.2(4) . .
O8 W4 O11 161.6(3) . .
O7 W4 O18 98.6(5) . .
O2 W4 O18 152.0(4) . .
O8 W4 O18 82.2(3) . .
O11 W4 O18 83.3(4) . .
O7 W4 O14 165.9(5) . .
O2 W4 O14 84.3(3) . .
O8 W4 O14 84.7(3) . .
O11 W4 O14 79.4(3) . .
O18 W4 O14 68.2(3) . .
O21 W5 O15 100.1(5) . .
O21 W5 O20 101.6(4) . 3_655
O15 W5 O20 156.7(4) . 3_655
O21 W5 O19 99.0(3) . .
O15 W5 O19 93.5(3) . .
O20 W5 O19 91.3(3) 3_655 .
O21 W5 O16 94.4(4) . .
O15 W5 O16 82.9(4) . .
O20 W5 O16 87.0(3) 3_655 .
O19 W5 O16 166.5(3) . .
O21 W5 O13 173.5(4) . .
O15 W5 O13 74.1(4) . .
O20 W5 O13 83.7(3) 3_655 .
O19 W5 O13 84.4(2) . .
O16 W5 O13 82.1(3) . .
O22 W6 O18 102.7(5) . .
O22 W6 O19 98.7(4) . .
O18 W6 O19 94.6(3) . .
O22 W6 O20 100.8(4) . .
O18 W6 O20 154.9(3) . .
O19 W6 O20 90.5(2) . .
O22 W6 O17 95.7(5) . .
O18 W6 O17 83.0(4) . .
O19 W6 O17 165.5(4) . .
O20 W6 O17 85.9(3) . .
O22 W6 O14 176.5(4) . .
O18 W6 O14 74.1(3) . .
O19 W6 O14 83.2(2) . .
O20 W6 O14 82.1(3) . .
O17 W6 O14 82.4(4) . .
O2 Cu1 O1 89.8(3) . .
O2 Cu1 O3 91.2(3) . 3_655
O1 Cu1 O3 160.6(3) . 3_655
O2 Cu1 O3 158.5(4) . .
O1 Cu1 O3 89.4(3) . .
O3 Cu1 O3 82.7(3) 3_655 .
O2 Cu1 O101 102.3(5) . .
O1 Cu1 O101 104.1(5) . .
O3 Cu1 O101 94.7(4) 3_655 .
O3 Cu1 O101 98.7(4) . .
O2 Cu1 Cu1 135.5(3) . 3_655
O1 Cu1 Cu1 133.2(3) . 3_655
O3 Cu1 Cu1 44.6(2) 3_655 3_655
O3 Cu1 Cu1 44.5(2) . 3_655
O101 Cu1 Cu1 80.7(3) . 3_655
W1 O1 Cu1 122.4(4) . .
W4 O2 Cu1 126.7(6) . .
P1 O3 Cu1 117.4(4) 3_655 3_655
P1 O3 Cu1 118.6(5) 3_655 .
Cu1 O3 Cu1 90.9(3) 3_655 .
W4 O8 W1 146.9(4) . .
W2 O9 W1 141.2(7) 3_655 .
W3 O10 W2 119.0(3) . .
W3 O11 W4 143.4(4) . .
P1 O12 W3 126.4(4) . .
P1 O12 W2 125.8(4) . .
W3 O12 W2 93.2(2) . .
P1 O13 W5 124.7(5) 3_655 .
P1 O13 W1 128.0(5) 3_655 .
W5 O13 W1 91.7(2) . .
P1 O14 W6 129.2(4) . .
P1 O14 W4 122.1(4) . .
W6 O14 W4 93.8(2) . .
W5 O15 W1 123.3(4) . .
W2 O16 W5 140.1(5) 3_655 .
W3 O17 W6 141.2(6) . .
W6 O18 W4 123.8(4) . .
W6 O19 W5 171.0(3) . .
W5 O20 W6 162.7(4) 3_655 .
C101 O101 Cu1 124.9(10) . .
O101 C101 O101 127.9(18) . 3_655
O101 C101 C102 116.1(9) . .
O101 C101 C102 116.1(9) 3_655 .
C101 C102 H10A 109.5 . .
C101 C102 H10B 109.5 . .
H10A C102 H10B 109.5 . .
C101 C102 H10C 109.5 . .
H10A C102 H10C 109.5 . .
H10B C102 H10C 109.5 . .
C201 O201 W2 137.3(11) . .
C201 N201 W3 126.9(10) . .
C141 N1 C131 95(2) . .
C141 N1 C121 115.1(19) . .
C131 N1 C121 101.8(18) . .
C141 N1 C111 108.1(17) . .
C131 N1 C111 120.8(18) . .
C121 N1 C111 114.8(18) . .
C112 C111 N1 109.8(15) . .
C111 C112 C113 103.8(16) . .
C114 C113 C112 106.0(14) . .
N1 C121 C122 108.4(17) . .
C121 C122 C123 102.0(16) . .
C124 C123 C122 114(2) . .
N1 C131 C132 109(2) . .
C133 C132 C131 110(2) . .
C132 C133 C134 110.3(15) . .
N1 C141 C142 117(2) . .
C141 C142 C143 117.7(16) . .
C142 C143 C144 111.0(3) . .
C211 N2 C211 108(2) . 3_655
C211 N2 C221 103.4(12) . 3_655
C211 N2 C221 122.4(13) 3_655 3_655
C211 N2 C221 122.4(13) . .
C211 N2 C221 103.4(12) 3_655 .
C221 N2 C221 98.6(19) 3_655 .
O201 C201 N201 121.9(12) . .
O201 C201 C202 132(2) . .
N201 C201 C202 105.4(18) . .
C201 C202 H20A 109.5 . .
C201 C202 H20B 109.5 . .
H20A C202 H20B 109.5 . .
C201 C202 H20C 109.5 . .
H20A C202 H20C 109.5 . .
H20B C202 H20C 109.5 . .
N2 C211 C212 112.9(15) . .
C211 C212 C213 109.8(16) . .
C214 C213 C212 107.3(12) . .
C222 C221 N2 116.9(15) . .
C221 C222 C223 111.8(16) . .
C224 C223 C222 110.3(3) . .

loop_
_geom_bond_atom_site_label_1
_geom_bond_atom_site_label_2
_geom_bond_distance
_geom_bond_site_symmetry_2
P1 O13 1.497(7) 3_655
P1 O3 1.532(7) 3_655
P1 O12 1.549(6) .
P1 O14 1.570(7) .
W1 O4 1.727(8) .
W1 O1 1.802(11) .
W1 O8 1.901(8) .
W1 O15 2.005(11) .
W1 O9 2.049(9) .
W1 O13 2.397(7) .
W2 O16 1.779(12) 3_655
W2 O5 1.796(9) .
W2 O9 1.809(9) 3_655
W2 O10 1.932(10) .
W2 O201 2.150(11) .
W2 O12 2.290(8) .
W3 O6 1.662(9) .
W3 O17 1.818(9) .
W3 O11 1.892(8) .
W3 O10 1.911(10) .
W3 N201 2.131(13) .
W3 O12 2.267(7) .
W4 O7 1.724(8) .
W4 O2 1.753(11) .
W4 O8 1.889(8) .
W4 O11 1.952(7) .
W4 O18 1.981(10) .
W4 O14 2.414(6) .
W5 O21 1.729(11) .
W5 O15 1.865(9) .
W5 O20 1.855(8) 3_655
W5 O19 1.883(9) .
W5 O16 2.063(10) .
W5 O13 2.350(9) .
W6 O22 1.682(9) .
W6 O18 1.868(9) .
W6 O19 1.889(9) .
W6 O20 1.959(8) .
W6 O17 2.006(7) .
W6 O14 2.233(7) .
Cu1 O2 1.916(8) .
Cu1 O1 1.935(9) .
Cu1 O3 2.025(8) 3_655
Cu1 O3 2.031(8) .
Cu1 O101 2.105(9) .
Cu1 Cu1 2.892(2) 3_655
O3 P1 1.532(7) 3_655
O3 Cu1 2.025(8) 3_655
O9 W2 1.809(9) 3_655
O13 P1 1.497(7) 3_655
O16 W2 1.779(12) 3_655
O20 W5 1.855(8) 3_655
O101 C101 1.237(12) .
C101 O101 1.237(12) 3_655
C101 C102 1.462(10) .
C102 H10A 0.9600 .
C102 H10B 0.9600 .
C102 H10C 0.9600 .
O201 C201 1.24(2) .
N201 C201 1.45(2) .
N1 C141 1.44(3) .
N1 C131 1.56(3) .
N1 C121 1.52(3) .
N1 C111 1.65(3) .
C111 C112 1.5501(10) .
C112 C113 1.64(3) .
C113 C114 1.5500(10) .
C121 C122 1.60(3) .
C122 C123 1.71(3) .
C123 C124 1.35(3) .
C131 C132 1.64(3) .
C132 C133 1.56(3) .
C133 C134 1.5499(10) .
C141 C142 1.43(3) .
C142 C143 1.5497(10) .
C143 C144 1.5499(10) .
N2 C211 1.45(2) .
N2 C211 1.45(2) 3_655
N2 C221 1.42(2) 3_655
N2 C221 1.42(2) .
C201 C202 1.44(2) .
C202 H20A 0.9600 .
C202 H20B 0.9600 .
C202 H20C 0.9600 .
C211 C212 1.66(2) .
C212 C213 1.62(2) .
C213 C214 1.5500(10) .
C221 C222 1.5497(10) .
C222 C223 1.5500(10) .
C223 C224 1.5501(10) .

loop_
_geom_torsion_atom_site_label_1
_geom_torsion_atom_site_label_2
_geom_torsion_atom_site_label_3
_geom_torsion_atom_site_label_4
_geom_torsion
_geom_torsion_site_symmetry_1
_geom_torsion_site_symmetry_4
O4 W1 O1 Cu1 147.7(5) . .
O8 W1 O1 Cu1 46.2(5) . .
O15 W1 O1 Cu1 -29.6(10) . .
O9 W1 O1 Cu1 -116.2(5) . .
O13 W1 O1 Cu1 -38.9(4) . .
O7 W4 O2 Cu1 -147.6(5) . .
O8 W4 O2 Cu1 -48.4(6) . .
O11 W4 O2 Cu1 114.7(6) . .
O18 W4 O2 Cu1 25.4(12) . .
O14 W4 O2 Cu1 36.2(5) . .
O7 W4 O8 W1 115.7(8) . .
O2 W4 O8 W1 6.1(7) . .
O11 W4 O8 W1 -108.5(12) . .
O18 W4 O8 W1 -146.8(7) . .
O14 W4 O8 W1 -78.1(7) . .
O6 W3 O11 W4 -129.0(10) . .
O17 W3 O11 W4 -22.1(9) . .
O10 W3 O11 W4 84.6(13) . .
N201 W3 O11 W4 142.9(9) . .
O12 W3 O11 W4 65.1(8) . .
O13 P1 O12 W3 -126.9(5) 3_655 .
O3 P1 O12 W3 117.1(5) 3_655 .
O14 P1 O12 W3 -4.4(6) . .
O13 P1 O12 W2 1.2(6) 3_655 .
O3 P1 O12 W2 -114.8(5) 3_655 .
O14 P1 O12 W2 123.7(5) . .
O13 P1 O14 W6 59.3(6) 3_655 .
O3 P1 O14 W6 177.4(4) 3_655 .
O12 P1 O14 W6 -60.1(6) . .
O13 P1 O14 W4 -172.9(5) 3_655 .
O3 P1 O14 W4 -54.8(5) 3_655 .
O12 P1 O14 W4 67.7(5) . .
O21 W5 O15 W1 -174.0(5) . .
O20 W5 O15 W1 -15.4(11) 3_655 .
O19 W5 O15 W1 86.2(5) . .
O16 W5 O15 W1 -80.7(5) . .
O13 W5 O15 W1 3.0(4) . .
O6 W3 O17 W6 127.2(8) . .
O11 W3 O17 W6 27.3(8) . .
O10 W3 O17 W6 -132.2(7) . .
N201 W3 O17 W6 -57.2(19) . .
O12 W3 O17 W6 -58.1(7) . .
O22 W6 O18 W4 175.8(5) . .
O19 W6 O18 W4 -84.2(5) . .
O20 W6 O18 W4 16.9(11) . .
O17 W6 O18 W4 81.5(6) . .
O14 W6 O18 W4 -2.6(4) . .
Cu1 O101 C101 O101 -4.9(6) . 3_655
Cu1 O101 C101 C102 175.1(6) . .
C141 N1 C111 C112 176(2) . .
C131 N1 C111 C112 68(3) . .
C121 N1 C111 C112 -54(2) . .
N1 C111 C112 C113 172.3(16) . .
C111 C112 C113 C114 120.5(18) . .
C141 N1 C121 C122 61(3) . .
C131 N1 C121 C122 162(2) . .
C111 N1 C121 C122 -65(2) . .
N1 C121 C122 C123 -178.4(17) . .
C121 C122 C123 C124 -63(3) . .
C141 N1 C131 C132 -76(2) . .
C121 N1 C131 C132 166.7(18) . .
C111 N1 C131 C132 38(3) . .
N1 C131 C132 C133 -165.1(19) . .
C131 C132 C133 C134 70(3) . .
C131 N1 C141 C142 -50(3) . .
C121 N1 C141 C142 56(3) . .
C111 N1 C141 C142 -174(2) . .
N1 C141 C142 C143 -171(2) . .
C141 C142 C143 C144 -174(3) . .
W2 O201 C201 N201 1(2) . .
W2 O201 C201 C202 168.2(14) . .
W3 N201 C201 O201 -1(2) . .
W3 N201 C201 C202 -171.4(11) . .
C211 N2 C211 C212 156(2) 3_655 .
C221 N2 C211 C212 -73.1(19) 3_655 .
C221 N2 C211 C212 36(2) . .
N2 C211 C212 C213 160.1(14) . .
C211 C212 C213 C214 175.8(17) . .
C211 N2 C221 C222 63(3) . .
C211 N2 C221 C222 -59(2) 3_655 .
C221 N2 C221 C222 175(3) 3_655 .
N2 C221 C222 C223 -176.4(19) . .
C221 C222 C223 C224 131(2) . .

loop_
_platon_squeeze_void_nr
_platon_squeeze_void_average_x
_platon_squeeze_void_average_y
_platon_squeeze_void_average_z
_platon_squeeze_void_volume
_platon_squeeze_void_count_electrons
_platon_squeeze_void_content
1 -0.122 -0.002 0.001 5652 5617 ' '
